data_4519260
loop_
_publ_author_name
'Mougharbel, Ali S.'
'Ahmedi, Sihana'
'Bhattacharya, Saurav'
'Rajan, Ananthu'
'Kortz, Ulrich'

_publ_section_title
;
 Organorhodium(III)- and Iridium(III)-Substituted
 20-Tungstobismuthates(III) and -Antimonates(III),
 [(MCp*)<sub>2</sub>X<sub>2</sub>W<sub>20</sub>O<sub>70</sub>]<sup>10-</sup>
 (M = Rh<sup>III</sup> and Ir<sup>III</sup>; X = Bi<sup>III</sup> and
 Sb<sup>III</sup>).
;
_journal_issue 50
_journal_name_full 'ACS omega'
_journal_page_first 34494
_journal_page_last 34500
_journal_paper_doi 10.1021/acsomega.1c04707
_journal_volume 6
_journal_year 2021
_chemical_formula_sum 'C20 H30 Bi2 K Na4 O94 Rh2 W20'
_chemical_formula_weight 6206.28
_space_group_crystal_system triclinic
_space_group_IT_number 2
_space_group_name_Hall '-P 1'
_space_group_name_H-M_alt 'P -1'
_atom_sites_solution_hydrogens geom
_audit_creation_method SHELXL-2014/7
_cell_angle_alpha 72.177(2)
_cell_angle_beta 84.281(2)
_cell_angle_gamma 88.693(2)
_cell_formula_units_Z 1
_cell_length_a 13.6643(11)
_cell_length_b 13.7610(11)
_cell_length_c 18.2754(14)
_cell_measurement_reflns_used 14981
_cell_measurement_temperature 100(2)
_cell_measurement_theta_max 27.579
_cell_measurement_theta_min 2.704
_cell_volume 3255.1(4)
_computing_cell_refinement 'Bruker SAINT'
_computing_data_collection 'Bruker APEX2'
_computing_data_reduction 'Bruker SAINT'
_computing_molecular_graphics 'Bruker SHELXTL'
_computing_publication_material 'Bruker SHELXTL'
_computing_structure_refinement 'SHELXL-2014/7 (Sheldrick, 2014)'
_computing_structure_solution 'SHELXS-97 (Sheldrick 2008)'
_diffrn_ambient_temperature 100(2)
_diffrn_measured_fraction_theta_full 0.997
_diffrn_measured_fraction_theta_max 0.995
_diffrn_measurement_device_type 'Bruker APEX-II CCD'
_diffrn_measurement_method '\f and \w scans'
_diffrn_radiation_type MoK\a
_diffrn_radiation_wavelength 0.71073
_diffrn_reflns_av_R_equivalents 0.0658
_diffrn_reflns_av_unetI/netI 0.0577
_diffrn_reflns_Laue_measured_fraction_full 0.997
_diffrn_reflns_Laue_measured_fraction_max 0.995
_diffrn_reflns_limit_h_max 17
_diffrn_reflns_limit_h_min -17
_diffrn_reflns_limit_k_max 17
_diffrn_reflns_limit_k_min -17
_diffrn_reflns_limit_l_max 23
_diffrn_reflns_limit_l_min -23
_diffrn_reflns_number 61300
_diffrn_reflns_point_group_measured_fraction_full 0.997
_diffrn_reflns_point_group_measured_fraction_max 0.995
_diffrn_reflns_theta_full 25.242
_diffrn_reflns_theta_max 27.579
_diffrn_reflns_theta_min 2.704
_exptl_absorpt_coefficient_mu 20.657
_exptl_absorpt_correction_T_max 0.192
_exptl_absorpt_correction_T_min 0.096
_exptl_absorpt_correction_type multi-scan
_exptl_absorpt_process_details SADABS
_exptl_crystal_colour red
_exptl_crystal_density_diffrn 3.166
_exptl_crystal_description Block
_exptl_crystal_F_000 2701
_exptl_crystal_size_max 0.15
_exptl_crystal_size_mid 0.10
_exptl_crystal_size_min 0.08
_refine_diff_density_max 4.039
_refine_diff_density_min -2.521
_refine_diff_density_rms 0.380
_refine_ls_extinction_method none
_refine_ls_goodness_of_fit_ref 1.026
_refine_ls_hydrogen_treatment constr
_refine_ls_matrix_type full
_refine_ls_number_parameters 658
_refine_ls_number_reflns 14981
_refine_ls_number_restraints 366
_refine_ls_restrained_S_all 1.024
_refine_ls_R_factor_all 0.0533
_refine_ls_R_factor_gt 0.0375
_refine_ls_shift/su_max 0.001
_refine_ls_shift/su_mean 0.000
_refine_ls_structure_factor_coef Fsqd
_refine_ls_weighting_details 'w=1/[\s^2^(Fo^2^)+(0.0468P)^2^+72.6183P] where P=(Fo^2^+2Fc^2^)/3'
_refine_ls_weighting_scheme calc
_refine_ls_wR_factor_gt 0.0986
_refine_ls_wR_factor_ref 0.1061
_reflns_Friedel_coverage 0.000
_reflns_number_gt 11923
_reflns_number_total 14981
_reflns_threshold_expression 'I > 2\s(I)'
_cod_data_source_file ao1c04707_si_001.cif
_cod_data_source_block Rh2Bi2W20
_cod_depositor_comments
;
The following automatic conversions were performed:

data item '_exptl_absorpt_correction_type' value 'Multi-Scan' was
changed to 'multi-scan' in accordance with the
/home/data/users/saulius/crontab/automatic-downloads/current/ACS/lib/dictionaries/cif_core.dic
dictionary named 'cif_core.dic' version 2.4.2 last updated on
2011-04-26.

Automatic conversion script
Id: cif_fix_values 7556 2019-12-06 15:28:31Z antanas 
;
_cod_database_code 4519260
_shelx_shelxl_version_number 2014/7
_shelx_space_group_comment
;
The symmetry employed for this shelxl refinement is uniquely defined
by the following loop, which should always be used as a source of
symmetry information in preference to the above space-group names.
They are only intended as comments.
;

loop_
_space_group_symop_operation_xyz
'x, y, z'
'-x, -y, -z'

loop_
_atom_site_label
_atom_site_type_symbol
_atom_site_fract_x
_atom_site_fract_y
_atom_site_fract_z
_atom_site_U_iso_or_equiv
_atom_site_adp_type
_atom_site_occupancy
_atom_site_site_symmetry_order
_atom_site_calc_flag
_atom_site_refinement_flags_posn
_atom_site_refinement_flags_adp
_atom_site_refinement_flags_occupancy
_atom_site_disorder_assembly
_atom_site_disorder_group
Bi1 Bi 0.48298(3) 0.45313(3) 0.15517(2) 0.00756(9) Uani 1 1 d . . . . .
W1 W 0.68183(3) 0.47565(3) 0.01754(3) 0.00793(9) Uani 1 1 d . . . . .
W2 W 0.73797(3) 0.30180(3) 0.17969(3) 0.01197(10) Uani 1 1 d . . . . .
W3 W 0.75476(3) 0.54579(3) 0.16276(3) 0.01150(10) Uani 1 1 d . . . . .
W4 W 0.53486(4) 0.69710(3) 0.18318(3) 0.01423(11) Uani 1 1 d . . . . .
W5 W 0.48124(3) 0.27956(3) 0.01302(3) 0.01053(10) Uani 1 1 d . . . . .
W6 W 0.49532(3) 0.17688(3) 0.21430(3) 0.01120(10) Uani 1 1 d . . . . .
W7 W 0.56682(3) 0.24593(3) 0.35710(3) 0.01120(10) Uani 1 1 d . . . . .
W8 W 0.58680(3) 0.51950(3) 0.33919(3) 0.01233(10) Uani 1 1 d . . . . .
W9 W 0.35381(4) 0.55462(4) 0.29521(3) 0.01539(11) Uani 1 1 d . . . . .
W10 W 0.33395(3) 0.28344(4) 0.31208(3) 0.01356(10) Uani 1 1 d . . . . .
Rh1 Rh 0.81902(7) 0.53005(8) -0.18705(5) 0.0163(2) Uani 1 1 d . . . . .
K1 K 0.3964(4) 0.3544(4) 0.4897(3) 0.0223(12) Uani 0.5 1 d . U P . .
Na1 Na 0.5591(5) 1.0025(4) 0.0834(4) 0.0393(15) Uani 1 1 d . U . . .
Na2A Na 0.6093(12) 0.1667(10) 0.5831(8) 0.046(3) Uani 0.5 1 d . U P . .
Na2B Na 0.6878(14) 0.1648(12) 0.5783(10) 0.059(4) Uani 0.5 1 d . U P . .
O1 O 0.7441(6) 0.5014(6) -0.0759(5) 0.0153(17) Uani 1 1 d . U . . .
O2 O 0.5887(6) 0.3854(6) 0.0169(4) 0.0111(16) Uani 1 1 d . U . . .
O3 O 0.7649(6) 0.3533(6) 0.0736(5) 0.0142(17) Uani 1 1 d . U . . .
O4 O 0.6379(6) 0.4416(6) 0.1424(5) 0.0121(16) Uani 1 1 d . U . . .
O5 O 0.7785(6) 0.5529(6) 0.0587(5) 0.0156(17) Uani 1 1 d . U . . .
O6 O 0.5997(5) 0.5820(6) 0.0048(4) 0.0101(15) Uani 1 1 d . U . . .
O7 O 0.8255(6) 0.2069(6) 0.1989(5) 0.0195(19) Uani 1 1 d . U . . .
O8 O 0.8099(6) 0.4114(6) 0.1937(5) 0.0124(16) Uani 1 1 d . U . . .
O9 O 0.6279(6) 0.2237(6) 0.1741(5) 0.0125(16) Uani 1 1 d . U . . .
O10 O 0.6764(6) 0.2867(6) 0.2852(4) 0.0111(16) Uani 1 1 d . U . . .
O11 O 0.8519(6) 0.6159(7) 0.1735(5) 0.0203(19) Uani 1 1 d . U . . .
O12 O 0.6587(6) 0.6484(6) 0.1469(5) 0.0132(16) Uani 1 1 d . U . . .
O13 O 0.6924(6) 0.5046(6) 0.2701(5) 0.0139(17) Uani 1 1 d . U . . .
O14 O 0.5520(7) 0.8268(6) 0.1497(5) 0.0205(19) Uani 1 1 d . U . . .
O15 O 0.4840(6) 0.6678(6) 0.0986(5) 0.0137(17) Uani 1 1 d . U . . .
O16 O 0.5924(6) 0.6669(6) 0.2787(5) 0.0170(18) Uani 1 1 d . U . . .
O17 O 0.4988(6) 0.5301(6) 0.2393(4) 0.0103(15) Uani 1 1 d . U . . .
O18 O 0.4083(6) 0.6932(6) 0.2385(5) 0.0159(17) Uani 1 1 d . U . . .
O19 O 0.3725(6) 0.2151(6) 0.0121(5) 0.0171(18) Uani 1 1 d . U . . .
O20 O 0.5661(6) 0.1824(6) 0.0268(5) 0.0152(17) Uani 1 1 d . U . . .
O21 O 0.4941(7) 0.0607(6) 0.1959(5) 0.0197(19) Uani 1 1 d . U . . .
O22 O 0.5521(6) 0.1348(6) 0.3118(4) 0.0118(16) Uani 1 1 d . U . . .
O23 O 0.4825(5) 0.3170(5) 0.2524(4) 0.0081(15) Uani 1 1 d . U . . .
O24 O 0.3700(6) 0.1668(6) 0.2733(4) 0.0129(16) Uani 1 1 d . U . . .
O25 O 0.4540(6) 0.2706(6) 0.1236(4) 0.0114(16) Uani 1 1 d . U . . .
O26 O 0.6183(6) 0.1759(6) 0.4393(5) 0.0163(17) Uani 1 1 d . U . . .
O27 O 0.5636(6) 0.3775(6) 0.3739(5) 0.0123(16) Uani 1 1 d . U . . .
O28 O 0.4315(6) 0.2273(6) 0.3924(5) 0.0181(18) Uani 1 1 d . U . . .
O29 O 0.6443(7) 0.5308(7) 0.4164(5) 0.0205(19) Uani 1 1 d . U . . .
O30 O 0.4545(6) 0.5451(6) 0.3714(4) 0.0136(17) Uani 1 1 d . U . . .
O31 O 0.2599(7) 0.5932(7) 0.3518(5) 0.025(2) Uani 1 1 d . U . . .
O32 O 0.3420(6) 0.4089(6) 0.3375(5) 0.0172(18) Uani 1 1 d . U . . .
O33 O 0.2986(6) 0.5489(6) 0.2111(5) 0.0161(17) Uani 1 1 d . U . . .
O34 O 0.2342(7) 0.2237(7) 0.3754(5) 0.026(2) Uani 1 1 d . U . . .
O35 O 0.2835(6) 0.3520(6) 0.2230(5) 0.0168(18) Uani 1 1 d . U . . .
O36 O 0.4311(10) 0.2030(10) 0.6316(8) 0.054(3) Uani 1 1 d . U . . .
O37 O 0.5920(11) 0.3267(11) 0.5399(8) 0.062(4) Uani 1 1 d . U . . .
O38 O 0.3941(9) 1.0067(9) 0.0448(7) 0.046(3) Uani 1 1 d . U . . .
O39 O 0.7187(10) 0.9985(9) 0.1283(8) 0.052(3) Uani 1 1 d . U . . .
O40 O 0.2690(10) 0.7443(11) 0.0932(8) 0.061(4) Uani 1 1 d . U . . .
O41 O 0.6106(11) 0.1263(11) 0.7160(9) 0.065(4) Uani 1 1 d . U . . .
O42 O 0.1481(17) 0.8462(17) 0.9596(13) 0.118(7) Uani 1 1 d . U . . .
O43 O 0.7750(13) 0.7774(14) 0.8699(11) 0.089(5) Uani 1 1 d . U . . .
O44 O 0.8276(12) 0.3596(14) 0.3788(10) 0.086(5) Uani 1 1 d . U . . .
O45 O 0.5332(16) 0.0326(16) 0.5792(12) 0.112(7) Uani 1 1 d . U . . .
O46 O 0.761(3) 0.005(3) 0.613(3) 0.27(2) Uani 1 1 d . U . . .
O47 O 0.178(3) 0.287(3) 0.540(2) 0.235(17) Uani 1 1 d . U . . .
C1 C 0.9597(9) 0.5592(10) -0.1554(8) 0.022(3) Uani 1 1 d . U . . .
C2 C 0.9518(10) 0.6200(11) -0.2355(9) 0.029(3) Uani 1 1 d . U . . .
C3 C 0.9349(9) 0.5497(11) -0.2771(8) 0.023(3) Uani 1 1 d . U . . .
C4 C 0.9373(10) 0.4421(11) -0.2226(8) 0.027(3) Uani 1 1 d . U . . .
C5 C 0.9512(9) 0.4527(11) -0.1491(8) 0.023(3) Uani 1 1 d . U . . .
C6 C 0.9745(10) 0.6022(12) -0.0921(8) 0.029(3) Uani 1 1 d . U . . .
H6A H 0.9777 0.6753 -0.1121 0.044 Uiso 1 1 calc R U . . .
H6B H 0.9206 0.5821 -0.0526 0.044 Uiso 1 1 calc R U . . .
H6C H 1.0348 0.5769 -0.0707 0.044 Uiso 1 1 calc R U . . .
C7 C 0.9588(11) 0.7296(11) -0.2680(9) 0.034(3) Uani 1 1 d . U . . .
H7A H 0.9702 0.7591 -0.2283 0.051 Uiso 1 1 calc R U . . .
H7B H 1.0122 0.7472 -0.3081 0.051 Uiso 1 1 calc R U . . .
H7C H 0.8984 0.7555 -0.2892 0.051 Uiso 1 1 calc R U . . .
C8 C 0.9259(11) 0.5780(13) -0.3629(8) 0.034(3) Uani 1 1 d . U . . .
H8A H 0.9148 0.5174 -0.3765 0.051 Uiso 1 1 calc R U . . .
H8B H 0.8717 0.6236 -0.3757 0.051 Uiso 1 1 calc R U . . .
H8C H 0.9855 0.6108 -0.3908 0.051 Uiso 1 1 calc R U . . .
C9 C 0.9249(10) 0.3473(12) -0.2414(9) 0.032(3) Uani 1 1 d . U . . .
H9A H 0.9170 0.3630 -0.2954 0.048 Uiso 1 1 calc R U . . .
H9B H 0.9820 0.3055 -0.2297 0.048 Uiso 1 1 calc R U . . .
H9C H 0.8678 0.3112 -0.2115 0.048 Uiso 1 1 calc R U . . .
C10 C 0.9537(10) 0.3656(11) -0.0747(8) 0.027(3) Uani 1 1 d . U . . .
H10A H 0.9640 0.3924 -0.0334 0.041 Uiso 1 1 calc R U . . .
H10B H 0.8923 0.3289 -0.0632 0.041 Uiso 1 1 calc R U . . .
H10C H 1.0063 0.3203 -0.0805 0.041 Uiso 1 1 calc R U . . .

loop_
_atom_site_aniso_label
_atom_site_aniso_U_11
_atom_site_aniso_U_22
_atom_site_aniso_U_33
_atom_site_aniso_U_23
_atom_site_aniso_U_13
_atom_site_aniso_U_12
Bi1 0.00674(18) 0.00762(18) 0.00759(19) -0.00137(15) -0.00025(15) -0.00015(14)
W1 0.00570(19) 0.0083(2) 0.0085(2) -0.00102(16) 0.00093(16) -0.00038(15)
W2 0.0086(2) 0.0107(2) 0.0134(2) 0.00049(17) 0.00042(18) 0.00197(16)
W3 0.0086(2) 0.0132(2) 0.0120(2) -0.00244(18) -0.00164(18) -0.00366(16)
W4 0.0224(3) 0.0081(2) 0.0138(2) -0.00422(18) -0.0073(2) 0.00288(18)
W5 0.0149(2) 0.00583(19) 0.0112(2) -0.00234(16) -0.00333(18) -0.00032(16)
W6 0.0159(2) 0.0069(2) 0.0094(2) -0.00021(16) -0.00124(18) -0.00210(16)
W7 0.0114(2) 0.0118(2) 0.0085(2) 0.00009(17) -0.00125(17) -0.00141(16)
W8 0.0149(2) 0.0126(2) 0.0106(2) -0.00443(18) -0.00434(18) 0.00253(17)
W9 0.0133(2) 0.0222(2) 0.0124(2) -0.0081(2) -0.00212(19) 0.00757(19)
W10 0.0093(2) 0.0203(2) 0.0076(2) 0.00026(18) 0.00131(17) -0.00316(18)
Rh1 0.0057(4) 0.0293(5) 0.0094(4) -0.0001(4) 0.0015(3) 0.0005(4)
K1 0.033(3) 0.025(2) 0.011(2) -0.010(2) -0.002(2) 0.008(2)
Na1 0.069(4) 0.022(3) 0.030(3) -0.012(2) -0.010(3) 0.005(2)
Na2A 0.055(5) 0.039(5) 0.045(5) -0.013(4) -0.010(4) -0.015(4)
Na2B 0.069(6) 0.054(5) 0.056(6) -0.019(4) -0.003(4) 0.009(4)
O1 0.014(3) 0.015(3) 0.015(3) -0.001(3) -0.001(3) -0.002(3)
O2 0.012(3) 0.011(3) 0.008(3) 0.000(3) 0.002(3) 0.000(3)
O3 0.012(3) 0.016(3) 0.011(3) 0.000(3) 0.002(3) 0.000(3)
O4 0.010(3) 0.009(3) 0.015(3) -0.001(3) -0.001(3) 0.000(3)
O5 0.014(3) 0.015(3) 0.015(3) 0.000(3) -0.001(3) -0.003(3)
O6 0.007(3) 0.015(3) 0.011(3) -0.008(3) 0.002(3) 0.004(3)
O7 0.015(4) 0.017(4) 0.024(4) -0.004(3) 0.001(3) 0.007(3)
O8 0.012(3) 0.012(3) 0.012(3) -0.002(3) -0.002(3) -0.002(3)
O9 0.017(3) 0.010(3) 0.010(3) 0.000(3) -0.002(3) 0.003(3)
O10 0.012(3) 0.013(3) 0.006(3) -0.001(3) 0.001(3) -0.002(3)
O11 0.016(4) 0.024(4) 0.016(4) 0.001(3) -0.004(3) -0.005(3)
O12 0.016(3) 0.012(3) 0.012(3) -0.003(3) -0.004(3) -0.002(3)
O13 0.015(3) 0.014(3) 0.012(3) -0.003(3) -0.005(3) 0.000(3)
O14 0.031(4) 0.014(3) 0.016(3) -0.004(3) -0.002(3) 0.002(3)
O15 0.014(3) 0.012(3) 0.013(3) -0.001(3) 0.000(3) 0.000(3)
O16 0.024(4) 0.016(3) 0.016(3) -0.009(3) -0.007(3) -0.003(3)
O17 0.011(3) 0.011(3) 0.009(3) -0.003(3) -0.001(3) 0.004(3)
O18 0.019(3) 0.018(3) 0.014(3) -0.010(3) -0.005(3) 0.004(3)
O19 0.020(4) 0.016(4) 0.014(4) -0.003(3) -0.001(3) -0.004(3)
O20 0.021(3) 0.010(3) 0.014(3) -0.003(3) 0.001(3) 0.001(3)
O21 0.025(4) 0.019(3) 0.016(3) -0.005(3) -0.005(3) -0.002(3)
O22 0.012(3) 0.010(3) 0.010(3) 0.002(3) -0.002(3) 0.000(3)
O23 0.008(3) 0.009(3) 0.006(3) -0.001(2) -0.002(3) -0.002(2)
O24 0.014(3) 0.013(3) 0.009(3) 0.001(3) -0.001(3) -0.007(3)
O25 0.015(3) 0.009(3) 0.010(3) -0.003(3) -0.002(3) -0.001(3)
O26 0.018(3) 0.014(3) 0.016(3) -0.002(3) -0.005(3) 0.002(3)
O27 0.012(3) 0.013(3) 0.013(3) -0.005(3) -0.001(3) 0.001(3)
O28 0.016(3) 0.019(3) 0.015(3) 0.002(3) -0.005(3) -0.002(3)
O29 0.024(4) 0.021(3) 0.018(4) -0.007(3) -0.007(3) 0.002(3)
O30 0.017(3) 0.018(3) 0.009(3) -0.008(3) -0.002(3) 0.008(3)
O31 0.030(5) 0.030(5) 0.016(4) -0.009(4) -0.001(4) 0.005(4)
O32 0.017(3) 0.019(3) 0.014(3) -0.003(3) -0.001(3) 0.005(3)
O33 0.013(3) 0.019(3) 0.016(3) -0.005(3) -0.003(3) 0.002(3)
O34 0.027(5) 0.030(5) 0.015(4) 0.000(4) -0.002(4) -0.004(4)
O35 0.012(3) 0.022(3) 0.014(3) -0.001(3) -0.004(3) -0.003(3)
O36 0.068(5) 0.049(5) 0.053(5) -0.027(4) -0.005(4) 0.007(4)
O37 0.072(6) 0.066(5) 0.054(5) -0.025(4) -0.006(4) 0.007(4)
O38 0.060(5) 0.039(4) 0.042(5) -0.016(4) -0.007(4) -0.001(4)
O39 0.057(7) 0.040(6) 0.055(7) -0.010(5) 0.011(6) -0.012(5)
O40 0.042(6) 0.065(7) 0.066(7) -0.008(6) -0.006(6) 0.004(6)
O41 0.075(6) 0.054(5) 0.068(6) -0.025(4) 0.009(4) 0.001(4)
O42 0.127(11) 0.117(10) 0.109(10) -0.034(8) -0.006(8) -0.029(8)
O43 0.087(9) 0.098(9) 0.089(9) -0.036(7) -0.011(7) -0.004(7)
O44 0.069(8) 0.110(9) 0.067(8) -0.005(7) -0.023(7) 0.020(7)
O45 0.117(8) 0.110(8) 0.108(8) -0.029(5) -0.011(5) -0.007(5)
O46 0.27(2) 0.27(2) 0.27(2) -0.083(8) -0.026(5) 0.003(5)
O47 0.230(19) 0.233(19) 0.234(19) -0.056(11) -0.025(10) 0.003(10)
C1 0.014(4) 0.027(5) 0.020(4) -0.001(4) -0.005(4) 0.001(4)
C2 0.020(5) 0.036(5) 0.026(5) -0.004(4) -0.002(4) -0.001(4)
C3 0.012(4) 0.032(5) 0.019(4) -0.001(4) -0.002(4) 0.000(4)
C4 0.019(5) 0.033(5) 0.023(5) -0.004(4) 0.002(4) 0.003(4)
C5 0.013(4) 0.031(5) 0.021(5) -0.003(4) 0.000(4) 0.007(4)
C6 0.023(6) 0.040(7) 0.022(6) -0.007(5) 0.003(5) -0.003(5)
C7 0.023(6) 0.034(7) 0.034(7) 0.007(5) -0.001(6) -0.013(5)
C8 0.023(6) 0.054(8) 0.021(6) -0.009(6) 0.002(5) 0.008(6)
C9 0.019(6) 0.045(7) 0.031(7) -0.009(6) -0.004(5) 0.008(5)
C10 0.020(6) 0.034(6) 0.019(6) 0.000(5) 0.003(5) 0.003(5)

loop_
_atom_type_symbol
_atom_type_description
_atom_type_scat_dispersion_real
_atom_type_scat_dispersion_imag
_atom_type_scat_source
Bi Bi -4.1077 10.2566 'International Tables Vol C Tables 4.2.6.8 and 6.1.1.4'
W W -0.8490 6.8722 'International Tables Vol C Tables 4.2.6.8 and 6.1.1.4'
Rh Rh -1.1178 0.9187 'International Tables Vol C Tables 4.2.6.8 and 6.1.1.4'
K K 0.2009 0.2494 'International Tables Vol C Tables 4.2.6.8 and 6.1.1.4'
Na Na 0.0362 0.0249 'International Tables Vol C Tables 4.2.6.8 and 6.1.1.4'
O O 0.0106 0.0060 'International Tables Vol C Tables 4.2.6.8 and 6.1.1.4'
C C 0.0033 0.0016 'International Tables Vol C Tables 4.2.6.8 and 6.1.1.4'
H H 0.0000 0.0000 'International Tables Vol C Tables 4.2.6.8 and 6.1.1.4'

loop_
_geom_angle_atom_site_label_1
_geom_angle_atom_site_label_2
_geom_angle_atom_site_label_3
_geom_angle
_geom_angle_site_symmetry_1
_geom_angle_site_symmetry_3
_geom_angle_publ_flag
O4 Bi1 O17 88.1(3) . . ?
O4 Bi1 O23 87.5(3) . . ?
O17 Bi1 O23 84.2(3) . . ?
O4 Bi1 W1 37.6(2) . . ?
O17 Bi1 W1 115.4(2) . . ?
O23 Bi1 W1 114.5(2) . . ?
O1 W1 O6 101.6(4) . . ?
O1 W1 O2 102.2(4) . . ?
O6 W1 O2 95.1(3) . . ?
O1 W1 O5 96.2(4) . . ?
O6 W1 O5 89.0(3) . . ?
O2 W1 O5 159.9(3) . . ?
O1 W1 O3 98.2(3) . . ?
O6 W1 O3 158.8(3) . . ?
O2 W1 O3 87.9(3) . . ?
O5 W1 O3 81.5(3) . . ?
O1 W1 O4 167.1(3) . . ?
O6 W1 O4 86.2(3) . . ?
O2 W1 O4 87.2(3) . . ?
O5 W1 O4 73.5(3) . . ?
O3 W1 O4 73.0(3) . . ?
O1 W1 Bi1 157.0(3) . . ?
O6 W1 Bi1 62.7(2) . . ?
O2 W1 Bi1 65.1(2) . . ?
O5 W1 Bi1 100.0(2) . . ?
O3 W1 Bi1 100.2(2) . . ?
O4 W1 Bi1 35.8(2) . . ?
O7 W2 O3 99.5(4) . . ?
O7 W2 O9 99.7(4) . . ?
O3 W2 O9 94.0(3) . . ?
O7 W2 O8 99.9(4) . . ?
O3 W2 O8 90.9(3) . . ?
O9 W2 O8 158.7(3) . . ?
O7 W2 O10 100.6(4) . . ?
O3 W2 O10 159.9(3) . . ?
O9 W2 O10 83.7(3) . . ?
O8 W2 O10 84.5(3) . . ?
O7 W2 O4 172.2(4) . . ?
O3 W2 O4 74.7(3) . . ?
O9 W2 O4 86.0(3) . . ?
O8 W2 O4 75.4(3) . . ?
O10 W2 O4 85.2(3) . . ?
O11 W3 O5 101.5(4) . . ?
O11 W3 O12 98.6(4) . . ?
O5 W3 O12 95.2(3) . . ?
O11 W3 O8 99.9(4) . . ?
O5 W3 O8 90.9(3) . . ?
O12 W3 O8 158.9(3) . . ?
O11 W3 O13 99.1(4) . . ?
O5 W3 O13 159.3(3) . . ?
O12 W3 O13 83.7(3) . . ?
O8 W3 O13 83.5(3) . . ?
O11 W3 O4 173.5(4) . . ?
O5 W3 O4 74.5(3) . . ?
O12 W3 O4 86.9(3) . . ?
O8 W3 O4 75.2(3) . . ?
O13 W3 O4 84.7(3) . . ?
O14 W4 O18 98.8(4) . . ?
O14 W4 O15 102.9(4) . . ?
O18 W4 O15 93.6(3) . . ?
O14 W4 O16 100.0(4) . . ?
O18 W4 O16 89.0(4) . . ?
O15 W4 O16 156.2(3) . . ?
O14 W4 O12 101.9(4) . . ?
O18 W4 O12 159.0(3) . . ?
O15 W4 O12 85.4(3) . . ?
O16 W4 O12 83.9(4) . . ?
O14 W4 O17 172.6(4) . . ?
O18 W4 O17 74.5(3) . . ?
O15 W4 O17 80.8(3) . . ?
O16 W4 O17 77.1(3) . . ?
O12 W4 O17 84.7(3) . . ?
O20 W5 O19 101.8(4) . . ?
O20 W5 O15 94.4(4) . 2_665 ?
O19 W5 O15 98.3(4) . 2_665 ?
O20 W5 O25 96.1(4) . . ?
O19 W5 O25 93.4(4) . . ?
O15 W5 O25 162.3(3) 2_665 . ?
O20 W5 O2 91.6(3) . . ?
O19 W5 O2 166.2(3) . . ?
O15 W5 O2 83.6(3) 2_665 . ?
O25 W5 O2 81.9(3) . . ?
O20 W5 O6 168.9(3) . 2_665 ?
O19 W5 O6 89.3(3) . 2_665 ?
O15 W5 O6 83.5(3) 2_665 2_665 ?
O25 W5 O6 83.4(3) . 2_665 ?
O2 W5 O6 77.3(3) . 2_665 ?
O21 W6 O25 103.7(4) . . ?
O21 W6 O24 98.8(4) . . ?
O25 W6 O24 95.2(3) . . ?
O21 W6 O9 101.1(4) . . ?
O25 W6 O9 86.9(3) . . ?
O24 W6 O9 158.9(3) . . ?
O21 W6 O22 99.5(4) . . ?
O25 W6 O22 156.1(3) . . ?
O24 W6 O22 86.8(3) . . ?
O9 W6 O22 83.0(3) . . ?
O21 W6 O23 172.1(4) . . ?
O25 W6 O23 80.7(3) . . ?
O24 W6 O23 74.0(3) . . ?
O9 W6 O23 85.6(3) . . ?
O22 W6 O23 77.0(3) . . ?
O26 W7 O10 102.7(4) . . ?
O26 W7 O28 100.4(4) . . ?
O10 W7 O28 156.6(3) . . ?
O26 W7 O27 99.1(4) . . ?
O10 W7 O27 90.3(3) . . ?
O28 W7 O27 89.8(4) . . ?
O26 W7 O22 98.1(3) . . ?
O10 W7 O22 86.1(3) . . ?
O28 W7 O22 86.9(3) . . ?
O27 W7 O22 162.8(3) . . ?
O26 W7 O23 170.9(3) . . ?
O10 W7 O23 83.3(3) . . ?
O28 W7 O23 73.4(3) . . ?
O27 W7 O23 87.5(3) . . ?
O22 W7 O23 75.3(3) . . ?
O26 W7 K1 86.2(3) . . ?
O10 W7 K1 138.7(2) . . ?
O28 W7 K1 46.6(3) . . ?
O27 W7 K1 48.5(3) . . ?
O22 W7 K1 133.0(2) . . ?
O23 W7 K1 93.8(2) . . ?
O29 W8 O13 102.9(4) . . ?
O29 W8 O27 98.9(4) . . ?
O13 W8 O27 91.2(3) . . ?
O29 W8 O30 99.8(4) . . ?
O13 W8 O30 156.4(3) . . ?
O27 W8 O30 91.3(3) . . ?
O29 W8 O16 96.7(4) . . ?
O13 W8 O16 85.8(4) . . ?
O27 W8 O16 164.5(3) . . ?
O30 W8 O16 85.6(4) . . ?
O29 W8 O17 170.0(3) . . ?
O13 W8 O17 83.2(3) . . ?
O27 W8 O17 88.8(3) . . ?
O30 W8 O17 73.4(3) . . ?
O16 W8 O17 75.7(3) . . ?
O29 W8 K1 86.2(3) . . ?
O13 W8 K1 139.2(3) . . ?
O27 W8 K1 48.0(3) . . ?
O30 W8 K1 48.2(3) . . ?
O16 W8 K1 133.2(3) . . ?
O17 W8 K1 94.2(2) . . ?
O29 W8 K1 29.7(3) . 2_666 ?
O13 W8 K1 125.3(3) . 2_666 ?
O27 W8 K1 114.2(3) . 2_666 ?
O30 W8 K1 74.4(2) . 2_666 ?
O16 W8 K1 79.6(2) . 2_666 ?
O17 W8 K1 140.6(2) . 2_666 ?
K1 W8 K1 80.70(13) . 2_666 ?
O31 W9 O33 105.2(4) . . ?
O31 W9 O32 100.8(4) . . ?
O33 W9 O32 89.7(4) . . ?
O31 W9 O18 96.9(4) . . ?
O33 W9 O18 91.0(4) . . ?
O32 W9 O18 161.5(3) . . ?
O31 W9 O30 93.7(4) . . ?
O33 W9 O30 161.1(3) . . ?
O32 W9 O30 86.3(3) . . ?
O18 W9 O30 87.1(3) . . ?
O31 W9 O17 163.4(4) . . ?
O33 W9 O17 89.1(3) . . ?
O32 W9 O17 87.4(3) . . ?
O18 W9 O17 74.1(3) . . ?
O30 W9 O17 72.2(3) . . ?
O31 W9 K1 82.6(3) . . ?
O33 W9 K1 133.5(3) . . ?
O32 W9 K1 44.2(3) . . ?
O18 W9 K1 134.3(2) . . ?
O30 W9 K1 47.7(3) . . ?
O17 W9 K1 93.6(2) . . ?
O34 W10 O35 105.7(4) . . ?
O34 W10 O32 101.0(4) . . ?
O35 W10 O32 90.1(4) . . ?
O34 W10 O24 96.1(4) . . ?
O35 W10 O24 91.6(4) . . ?
O32 W10 O24 161.6(3) . . ?
O34 W10 O28 92.8(4) . . ?
O35 W10 O28 161.5(4) . . ?
O32 W10 O28 85.8(3) . . ?
O24 W10 O28 86.9(3) . . ?
O34 W10 O23 162.5(4) . . ?
O35 W10 O23 89.3(3) . . ?
O32 W10 O23 87.8(3) . . ?
O24 W10 O23 73.9(3) . . ?
O28 W10 O23 72.6(3) . . ?
O34 W10 K1 82.0(3) . . ?
O35 W10 K1 134.4(3) . . ?
O32 W10 K1 44.8(3) . . ?
O24 W10 K1 133.0(2) . . ?
O28 W10 K1 46.6(3) . . ?
O23 W10 K1 94.1(2) . . ?
O1 Rh1 O35 86.1(3) . 2_665 ?
O1 Rh1 O33 85.9(3) . 2_665 ?
O35 Rh1 O33 78.1(3) 2_665 2_665 ?
O1 Rh1 C3 161.0(4) . . ?
O35 Rh1 C3 108.1(4) 2_665 . ?
O33 Rh1 C3 108.9(4) 2_665 . ?
O1 Rh1 C5 95.9(4) . . ?
O35 Rh1 C5 160.8(4) 2_665 . ?
O33 Rh1 C5 121.0(4) 2_665 . ?
C3 Rh1 C5 66.6(5) . . ?
O1 Rh1 C1 96.0(4) . . ?
O35 Rh1 C1 121.5(4) 2_665 . ?
O33 Rh1 C1 160.3(4) 2_665 . ?
C3 Rh1 C1 66.0(5) . . ?
C5 Rh1 C1 39.3(5) . . ?
O1 Rh1 C4 127.3(4) . . ?
O35 Rh1 C4 146.2(4) 2_665 . ?
O33 Rh1 C4 97.3(4) 2_665 . ?
C3 Rh1 C4 41.3(5) . . ?
C5 Rh1 C4 38.7(5) . . ?
C1 Rh1 C4 66.0(5) . . ?
O1 Rh1 C2 128.6(5) . . ?
O35 Rh1 C2 97.6(4) 2_665 . ?
O33 Rh1 C2 145.2(5) 2_665 . ?
C3 Rh1 C2 39.0(5) . . ?
C5 Rh1 C2 66.3(5) . . ?
C1 Rh1 C2 39.6(5) . . ?
C4 Rh1 C2 67.1(6) . . ?
O29 K1 O32 123.2(3) 2_666 . ?
O29 K1 O28 177.4(4) 2_666 . ?
O32 K1 O28 56.9(3) . . ?
O29 K1 O36 82.2(3) 2_666 . ?
O32 K1 O36 150.7(4) . . ?
O28 K1 O36 97.0(3) . . ?
O29 K1 O37 88.2(4) 2_666 . ?
O32 K1 O37 128.2(4) . . ?
O28 K1 O37 93.6(4) . . ?
O36 K1 O37 59.8(4) . . ?
O29 K1 O27 126.8(3) 2_666 . ?
O32 K1 O27 66.9(3) . . ?
O28 K1 O27 55.8(2) . . ?
O36 K1 O27 111.7(4) . . ?
O37 K1 O27 61.4(3) . . ?
O29 K1 O30 85.8(3) 2_666 . ?
O32 K1 O30 56.2(3) . . ?
O28 K1 O30 96.1(3) . . ?
O36 K1 O30 149.1(4) . . ?
O37 K1 O30 91.5(4) . . ?
O27 K1 O30 55.5(2) . . ?
O29 K1 O47 82.7(8) 2_666 . ?
O32 K1 O47 85.4(8) . . ?
O28 K1 O47 94.7(8) . . ?
O36 K1 O47 83.7(8) . . ?
O37 K1 O47 143.3(8) . . ?
O27 K1 O47 147.1(8) . . ?
O30 K1 O47 122.9(8) . . ?
O29 K1 W7 153.7(3) 2_666 . ?
O32 K1 W7 66.9(2) . . ?
O28 K1 W7 28.82(18) . . ?
O36 K1 W7 97.1(3) . . ?
O37 K1 W7 69.3(3) . . ?
O27 K1 W7 29.72(16) . . ?
O30 K1 W7 81.5(2) . . ?
O47 K1 W7 123.5(8) . . ?
O29 K1 W8 101.6(3) 2_666 . ?
O32 K1 W8 66.2(2) . . ?
O28 K1 W8 80.9(2) . . ?
O36 K1 W8 127.5(3) . . ?
O37 K1 W8 67.9(3) . . ?
O27 K1 W8 28.80(16) . . ?
O30 K1 W8 29.20(16) . . ?
O47 K1 W8 148.8(8) . . ?
W7 K1 W8 58.04(8) . . ?
O29 K1 W10 147.8(3) 2_666 . ?
O32 K1 W10 28.80(18) . . ?
O28 K1 W10 31.35(17) . . ?
O36 K1 W10 122.1(3) . . ?
O37 K1 W10 121.4(3) . . ?
O27 K1 W10 67.31(18) . . ?
O30 K1 W10 81.39(19) . . ?
O47 K1 W10 79.8(8) . . ?
W7 K1 W10 52.08(7) . . ?
W8 K1 W10 80.79(11) . . ?
O29 K1 W9 99.2(2) 2_666 . ?
O32 K1 W9 28.31(18) . . ?
O28 K1 W9 81.6(2) . . ?
O36 K1 W9 178.5(3) . . ?
O37 K1 W9 119.6(3) . . ?
O27 K1 W9 67.01(19) . . ?
O30 K1 W9 30.98(17) . . ?
O47 K1 W9 97.0(7) . . ?
W7 K1 W9 81.36(11) . . ?
W8 K1 W9 51.78(8) . . ?
W10 K1 W9 56.81(8) . . ?
O14 Na1 O20 175.1(4) . 1_565 ?
O14 Na1 O39 85.7(4) . . ?
O20 Na1 O39 92.3(4) 1_565 . ?
O14 Na1 O38 98.6(4) . 2_675 ?
O20 Na1 O38 86.1(4) 1_565 2_675 ?
O39 Na1 O38 99.7(5) . 2_675 ?
O14 Na1 O38 93.8(4) . . ?
O20 Na1 O38 88.0(4) 1_565 . ?
O39 Na1 O38 177.0(5) . . ?
O38 Na1 O38 83.3(5) 2_675 . ?
O14 Na1 O21 96.5(4) . 1_565 ?
O20 Na1 O21 79.0(3) 1_565 1_565 ?
O39 Na1 O21 87.3(4) . 1_565 ?
O38 Na1 O21 163.8(4) 2_675 1_565 ?
O38 Na1 O21 89.8(4) . 1_565 ?
O14 Na1 Na1 98.3(3) . 2_675 ?
O20 Na1 Na1 86.1(3) 1_565 2_675 ?
O39 Na1 Na1 141.5(5) . 2_675 ?
O38 Na1 Na1 41.8(3) 2_675 2_675 ?
O38 Na1 Na1 41.5(3) . 2_675 ?
O21 Na1 Na1 129.7(4) 1_565 2_675 ?
Na2B Na2A O37 98.2(13) . . ?
Na2B Na2A O45 117.2(15) . . ?
O37 Na2A O45 136.6(10) . . ?
Na2B Na2A O41 88.6(13) . . ?
O37 Na2A O41 106.9(8) . . ?
O45 Na2A O41 98.8(8) . . ?
Na2B Na2A O26 87.9(13) . . ?
O37 Na2A O26 83.9(6) . . ?
O45 Na2A O26 73.6(7) . . ?
O41 Na2A O26 169.0(8) . . ?
Na2B Na2A O36 159.2(14) . . ?
O37 Na2A O36 74.2(7) . . ?
O45 Na2A O36 79.2(8) . . ?
O41 Na2A O36 75.7(6) . . ?
O26 Na2A O36 110.0(6) . . ?
Na2B Na2A O46 44.2(14) . . ?
O37 Na2A O46 142.3(12) . . ?
O45 Na2A O46 76.1(11) . . ?
O41 Na2A O46 78.9(10) . . ?
O26 Na2A O46 91.4(10) . . ?
O36 Na2A O46 141.1(11) . . ?
Na2B Na2A K1 138.2(13) . . ?
O37 Na2A K1 44.3(5) . . ?
O45 Na2A K1 93.0(7) . . ?
O41 Na2A K1 116.2(6) . . ?
O26 Na2A K1 72.8(4) . . ?
O36 Na2A K1 45.5(4) . . ?
O46 Na2A K1 162.9(10) . . ?
Na2A Na2B O46 117.1(18) . . ?
Na2A Na2B O37 56.8(11) . . ?
O46 Na2B O37 173.6(15) . . ?
Na2A Na2B O41 66.4(12) . . ?
O46 Na2B O41 88.7(13) . . ?
O37 Na2B O41 90.2(7) . . ?
Na2A Na2B O26 69.3(12) . . ?
O46 Na2B O26 102.7(12) . . ?
O37 Na2B O26 73.6(6) . . ?
O41 Na2B O26 134.6(8) . . ?
Na2A Na2B O45 43.1(11) . . ?
O46 Na2B O45 77.0(13) . . ?
O37 Na2B O45 96.5(8) . . ?
O41 Na2B O45 78.9(7) . . ?
O26 Na2B O45 61.8(6) . . ?
W1 O1 Rh1 179.2(5) . . ?
W1 O2 W5 178.4(5) . . ?
W2 O3 W1 116.8(4) . . ?
Bi1 O4 W1 106.6(3) . . ?
Bi1 O4 W3 128.8(4) . . ?
W1 O4 W3 95.3(3) . . ?
Bi1 O4 W2 130.5(4) . . ?
W1 O4 W2 95.4(3) . . ?
W3 O4 W2 91.2(3) . . ?
W3 O5 W1 116.5(4) . . ?
W1 O6 W5 172.6(4) . 2_665 ?
W2 O8 W3 118.1(4) . . ?
W2 O9 W6 147.5(4) . . ?
W7 O10 W2 147.7(4) . . ?
W3 O12 W4 148.0(5) . . ?
W8 O13 W3 147.6(4) . . ?
W4 O14 Na1 168.7(5) . . ?
W4 O15 W5 131.8(4) . 2_665 ?
W4 O16 W8 113.7(4) . . ?
Bi1 O17 W9 110.6(3) . . ?
Bi1 O17 W8 139.7(4) . . ?
W9 O17 W8 97.5(3) . . ?
Bi1 O17 W4 111.7(3) . . ?
W9 O17 W4 95.6(3) . . ?
W8 O17 W4 92.9(3) . . ?
W4 O18 W9 115.8(4) . . ?
W5 O20 Na1 135.1(5) . 1_545 ?
W6 O21 Na1 133.5(5) . 1_545 ?
W6 O22 W7 114.1(4) . . ?
Bi1 O23 W10 110.7(3) . . ?
Bi1 O23 W6 111.3(3) . . ?
W10 O23 W6 96.1(3) . . ?
Bi1 O23 W7 139.9(3) . . ?
W10 O23 W7 97.2(3) . . ?
W6 O23 W7 93.0(3) . . ?
W6 O24 W10 115.8(4) . . ?
W6 O25 W5 131.8(4) . . ?
W7 O26 Na2A 138.1(5) . . ?
W7 O26 Na2B 149.7(5) . . ?
Na2A O26 Na2B 22.8(4) . . ?
W8 O27 W7 151.4(5) . . ?
W8 O27 K1 103.2(3) . . ?
W7 O27 K1 101.8(3) . . ?
W7 O28 W10 116.9(4) . . ?
W7 O28 K1 104.6(4) . . ?
W10 O28 K1 102.0(3) . . ?
W8 O29 K1 131.6(5) . 2_666 ?
W8 O30 W9 116.8(4) . . ?
W8 O30 K1 102.6(3) . . ?
W9 O30 K1 101.4(3) . . ?
W9 O32 W10 144.3(5) . . ?
W9 O32 K1 107.5(4) . . ?
W10 O32 K1 106.4(4) . . ?
W9 O33 Rh1 137.2(5) . 2_665 ?
W10 O35 Rh1 136.9(5) . 2_665 ?
Na2A O36 K1 94.1(5) . . ?
Na2A O37 Na2B 25.0(5) . . ?
Na2A O37 K1 105.0(7) . . ?
Na2B O37 K1 127.9(7) . . ?
Na1 O38 Na1 96.7(5) 2_675 . ?
Na2A O41 Na2B 25.0(5) . . ?
Na2A O45 Na2B 19.7(5) . . ?
Na2B O46 Na2A 18.7(6) . . ?
C5 C1 C2 108.8(12) . . ?
C5 C1 C6 126.6(12) . . ?
C2 C1 C6 124.6(13) . . ?
C5 C1 Rh1 70.3(7) . . ?
C2 C1 Rh1 71.3(7) . . ?
C6 C1 Rh1 124.5(9) . . ?
C3 C2 C7 125.7(14) . . ?
C3 C2 C1 106.8(12) . . ?
C7 C2 C1 127.5(14) . . ?
C3 C2 Rh1 68.7(8) . . ?
C7 C2 Rh1 126.9(10) . . ?
C1 C2 Rh1 69.1(8) . . ?
C2 C3 C8 125.6(13) . . ?
C2 C3 C4 108.8(12) . . ?
C8 C3 C4 125.4(13) . . ?
C2 C3 Rh1 72.3(8) . . ?
C8 C3 Rh1 127.4(9) . . ?
C4 C3 Rh1 70.7(7) . . ?
C5 C4 C9 127.5(13) . . ?
C5 C4 C3 105.6(12) . . ?
C9 C4 C3 126.9(13) . . ?
C5 C4 Rh1 69.8(7) . . ?
C9 C4 Rh1 125.3(10) . . ?
C3 C4 Rh1 68.0(7) . . ?
C4 C5 C1 109.9(12) . . ?
C4 C5 C10 125.4(13) . . ?
C1 C5 C10 124.7(12) . . ?
C4 C5 Rh1 71.5(7) . . ?
C1 C5 Rh1 70.4(7) . . ?
C10 C5 Rh1 123.3(9) . . ?
C1 C6 H6A 109.5 . . ?
C1 C6 H6B 109.5 . . ?
H6A C6 H6B 109.5 . . ?
C1 C6 H6C 109.5 . . ?
H6A C6 H6C 109.5 . . ?
H6B C6 H6C 109.5 . . ?
C2 C7 H7A 109.5 . . ?
C2 C7 H7B 109.5 . . ?
H7A C7 H7B 109.5 . . ?
C2 C7 H7C 109.5 . . ?
H7A C7 H7C 109.5 . . ?
H7B C7 H7C 109.5 . . ?
C3 C8 H8A 109.5 . . ?
C3 C8 H8B 109.5 . . ?
H8A C8 H8B 109.5 . . ?
C3 C8 H8C 109.5 . . ?
H8A C8 H8C 109.5 . . ?
H8B C8 H8C 109.5 . . ?
C4 C9 H9A 109.5 . . ?
C4 C9 H9B 109.5 . . ?
H9A C9 H9B 109.5 . . ?
C4 C9 H9C 109.5 . . ?
H9A C9 H9C 109.5 . . ?
H9B C9 H9C 109.5 . . ?
C5 C10 H10A 109.5 . . ?
C5 C10 H10B 109.5 . . ?
H10A C10 H10B 109.5 . . ?
C5 C10 H10C 109.5 . . ?
H10A C10 H10C 109.5 . . ?
H10B C10 H10C 109.5 . . ?

loop_
_geom_bond_atom_site_label_1
_geom_bond_atom_site_label_2
_geom_bond_distance
_geom_bond_site_symmetry_2
_geom_bond_publ_flag
Bi1 O4 2.114(8) . ?
Bi1 O17 2.147(7) . ?
Bi1 O23 2.152(7) . ?
Bi1 W1 3.4648(6) . ?
W1 O1 1.766(8) . ?
W1 O6 1.796(7) . ?
W1 O2 1.801(8) . ?
W1 O5 2.047(8) . ?
W1 O3 2.064(8) . ?
W1 O4 2.208(8) . ?
W2 O7 1.729(8) . ?
W2 O3 1.850(8) . ?
W2 O9 1.898(8) . ?
W2 O8 1.913(8) . ?
W2 O10 1.977(8) . ?
W2 O4 2.302(7) . ?
W3 O11 1.720(8) . ?
W3 O5 1.870(8) . ?
W3 O12 1.882(8) . ?
W3 O8 1.921(8) . ?
W3 O13 1.975(8) . ?
W3 O4 2.300(8) . ?
W4 O14 1.713(8) . ?
W4 O18 1.908(9) . ?
W4 O15 1.909(8) . ?
W4 O16 1.911(8) . ?
W4 O12 1.936(8) . ?
W4 O17 2.255(8) . ?
W5 O20 1.726(8) . ?
W5 O19 1.752(8) . ?
W5 O15 1.957(8) 2_665 ?
W5 O25 1.984(8) . ?
W5 O2 2.113(8) . ?
W5 O6 2.134(7) 2_665 ?
W6 O21 1.732(8) . ?
W6 O25 1.891(8) . ?
W6 O24 1.915(8) . ?
W6 O9 1.932(8) . ?
W6 O22 1.933(8) . ?
W6 O23 2.240(7) . ?
W7 O26 1.724(8) . ?
W7 O10 1.865(8) . ?
W7 O28 1.893(9) . ?
W7 O27 1.925(8) . ?
W7 O22 1.972(8) . ?
W7 O23 2.277(7) . ?
W7 K1 3.801(5) . ?
W8 O29 1.731(8) . ?
W8 O13 1.871(8) . ?
W8 O27 1.885(8) . ?
W8 O30 1.904(8) . ?
W8 O16 1.990(8) . ?
W8 O17 2.251(7) . ?
W8 K1 3.809(6) . ?
W8 K1 4.041(5) 2_666 ?
W9 O31 1.743(9) . ?
W9 O33 1.801(8) . ?
W9 O32 1.920(8) . ?
W9 O18 1.991(9) . ?
W9 O30 2.027(8) . ?
W9 O17 2.204(8) . ?
W9 K1 3.861(6) . ?
W10 O34 1.740(9) . ?
W10 O35 1.808(8) . ?
W10 O32 1.928(8) . ?
W10 O24 1.978(8) . ?
W10 O28 2.043(8) . ?
W10 O23 2.194(7) . ?
W10 K1 3.840(5) . ?
Rh1 O1 2.108(8) . ?
Rh1 O35 2.110(8) 2_665 ?
Rh1 O33 2.115(8) 2_665 ?
Rh1 C3 2.125(13) . ?
Rh1 C5 2.141(12) . ?
Rh1 C1 2.142(12) . ?
Rh1 C4 2.163(14) . ?
Rh1 C2 2.172(14) . ?
K1 O29 2.679(10) 2_666 ?
K1 O32 2.820(10) . ?
K1 O28 2.854(10) . ?
K1 O36 2.862(15) . ?
K1 O37 2.891(16) . ?
K1 O27 2.908(10) . ?
K1 O30 2.910(10) . ?
K1 O47 3.11(4) . ?
Na1 O14 2.349(10) . ?
Na1 O20 2.373(10) 1_565 ?
Na1 O39 2.399(15) . ?
Na1 O38 2.407(13) 2_675 ?
Na1 O38 2.423(14) . ?
Na1 O21 2.503(11) 1_565 ?
Na1 Na1 3.609(12) 2_675 ?
Na2A Na2B 1.07(2) . ?
Na2A O37 2.12(2) . ?
Na2A O45 2.16(2) . ?
Na2A O41 2.32(2) . ?
Na2A O26 2.583(16) . ?
Na2A O36 2.60(2) . ?
Na2A O46 2.97(5) . ?
Na2B O46 2.32(5) . ?
Na2B O37 2.50(2) . ?
Na2B O41 2.53(2) . ?
Na2B O26 2.760(19) . ?
Na2B O45 2.82(3) . ?
O6 W5 2.134(7) 2_665 ?
O15 W5 1.957(8) 2_665 ?
O20 Na1 2.373(10) 1_545 ?
O21 Na1 2.503(11) 1_545 ?
O29 K1 2.679(10) 2_666 ?
O33 Rh1 2.115(8) 2_665 ?
O35 Rh1 2.110(8) 2_665 ?
O38 Na1 2.407(13) 2_675 ?
C1 C5 1.441(19) . ?
C1 C2 1.460(19) . ?
C1 C6 1.483(19) . ?
C2 C3 1.44(2) . ?
C2 C7 1.44(2) . ?
C3 C8 1.512(19) . ?
C3 C4 1.512(19) . ?
C4 C5 1.425(19) . ?
C4 C9 1.47(2) . ?
C5 C10 1.516(18) . ?
C6 H6A 0.9600 . ?
C6 H6B 0.9600 . ?
C6 H6C 0.9600 . ?
C7 H7A 0.9600 . ?
C7 H7B 0.9600 . ?
C7 H7C 0.9600 . ?
C8 H8A 0.9600 . ?
C8 H8B 0.9600 . ?
C8 H8C 0.9600 . ?
C9 H9A 0.9600 . ?
C9 H9B 0.9600 . ?
C9 H9C 0.9600 . ?
C10 H10A 0.9600 . ?
C10 H10B 0.9600 . ?
C10 H10C 0.9600 . ?
